data_7242062
loop_
_publ_author_name
'Li, Yanyan'
'Lin, Liting'
'Yang, Jie'
'Qian, Kun'
'Jiang, Tao'
'Li, Hong'

_publ_section_title
;
 Red/green-light emission in continuous dielectric phase transition
 materials: [Me3NVinyl]2[MnX4] (X = Cl, Br)
;
_journal_issue 4
_journal_name_full 'RSC Advances'
_journal_page_first 2329
_journal_page_last 2336
_journal_paper_doi 10.1039/D0RA08795E
_journal_volume 11
_journal_year 2021
_chemical_formula_moiety 'Cl4 Mn, 2(C5 H12 N)'
_chemical_formula_sum 'C10 H24 Cl4 Mn N2'
_chemical_formula_weight 369.05
_space_group_crystal_system orthorhombic
_space_group_IT_number 62
_space_group_name_Hall '-P 2ac 2n'
_space_group_name_H-M_alt 'P n m a'
_atom_sites_solution_hydrogens geom
_audit_creation_date 2020-07-20
_audit_creation_method
;
Olex2 1.2-beta
(compiled 2018.05.29 svn.r3508 for OlexSys, GUI svn.r5506)
;
_audit_update_record
;
2020-07-31 deposited with the CCDC.	2020-12-21 downloaded from the CCDC.
;
_cell_angle_alpha 90
_cell_angle_beta 90
_cell_angle_gamma 90
_cell_formula_units_Z 4
_cell_length_a 13.1299(9)
_cell_length_b 8.8855(10)
_cell_length_c 16.1959(14)
_cell_measurement_reflns_used 2443
_cell_measurement_temperature 303(2)
_cell_measurement_theta_max 29.4830
_cell_measurement_theta_min 2.0040
_cell_volume 1889.5(3)
_computing_molecular_graphics 'Olex2 (Dolomanov et al., 2009)'
_computing_publication_material 'Olex2 (Dolomanov et al., 2009)'
_computing_structure_refinement 'ShelXL (Sheldrick, 2015)'
_diffrn_ambient_temperature 303(2)
_diffrn_measured_fraction_theta_full 0.968
_diffrn_measured_fraction_theta_max 0.969
_diffrn_measurement_device_type 'multiwire proportional'
_diffrn_measurement_method 'phi and omega scans'
_diffrn_radiation_monochromator graphite
_diffrn_radiation_type MoK\a
_diffrn_radiation_wavelength 0.71073
_diffrn_reflns_av_R_equivalents 0.0486
_diffrn_reflns_av_unetI/netI 0.0828
_diffrn_reflns_Laue_measured_fraction_full 0.968
_diffrn_reflns_Laue_measured_fraction_max 0.969
_diffrn_reflns_limit_h_max 15
_diffrn_reflns_limit_h_min -15
_diffrn_reflns_limit_k_max 10
_diffrn_reflns_limit_k_min -9
_diffrn_reflns_limit_l_max 18
_diffrn_reflns_limit_l_min -19
_diffrn_reflns_number 10208
_diffrn_reflns_point_group_measured_fraction_full 0.968
_diffrn_reflns_point_group_measured_fraction_max 0.969
_diffrn_reflns_theta_full 25.242
_diffrn_reflns_theta_max 25.497
_diffrn_reflns_theta_min 1.997
_exptl_absorpt_coefficient_mu 1.249
_exptl_absorpt_correction_type none
_exptl_crystal_colour green
_exptl_crystal_density_diffrn 1.297
_exptl_crystal_description block
_exptl_crystal_F_000 764
_exptl_crystal_size_max 0.24
_exptl_crystal_size_mid 0.12
_exptl_crystal_size_min 0.12
_refine_diff_density_max 0.834
_refine_diff_density_min -0.664
_refine_diff_density_rms 0.100
_refine_ls_extinction_method none
_refine_ls_goodness_of_fit_ref 1.148
_refine_ls_hydrogen_treatment constr
_refine_ls_matrix_type full
_refine_ls_number_parameters 121
_refine_ls_number_reflns 1823
_refine_ls_number_restraints 227
_refine_ls_restrained_S_all 1.217
_refine_ls_R_factor_all 0.1323
_refine_ls_R_factor_gt 0.0913
_refine_ls_shift/su_max 0.000
_refine_ls_shift/su_mean 0.000
_refine_ls_structure_factor_coef Fsqd
_refine_ls_weighting_details 'w=1/[\s^2^(Fo^2^)+(0.1200P)^2^] where P=(Fo^2^+2Fc^2^)/3'
_refine_ls_weighting_scheme calc
_refine_ls_wR_factor_gt 0.2426
_refine_ls_wR_factor_ref 0.2602
_reflns_Friedel_coverage 0.000
_reflns_number_gt 843
_reflns_number_total 1823
_reflns_threshold_expression 'I > 2\s(I)'
_cod_data_source_file d0ra08795e2.cif
_cod_data_source_block pnma
_cod_database_code 7242062
_shelx_shelxl_version_number 2018/3
_shelx_space_group_comment
;
The symmetry employed for this shelxl refinement is uniquely defined
by the following loop, which should always be used as a source of
symmetry information in preference to the above space-group names.
They are only intended as comments.
;
_olex2_refinement_description
;
1. Fixed Uiso
 At 1.2 times of:
  All C(H) groups, All C(H,H) groups
 At 1.5 times of:
  All C(H,H,H) groups
2. Restrained distances
 C4-C3
 1.23 with sigma of 0.01
 N1-C4
 2.2 with sigma of 0.02
 N2-C7
 1.48 with sigma of 0.01
 C8-C7
 1.23 with sigma of 0.01
 N1-C3 = N1-C1 = N1-C2
 1.48 with sigma of 0.01
 H2A-H2A_$1
 2.2 with sigma of 0.01
 Mn1-Cl3 = Mn1-Cl3A = Mn1-Cl1A = Mn1-Cl1 = Mn1-Cl2A = Mn1-Cl2
 2.3 with sigma of 0.01
3. Uiso/Uaniso restraints and constraints
C5 \\sim C6 \\sim N2 \\sim C7 \\sim C8: within 2A with sigma of 0.0021 and
sigma for terminal atoms of 0.02
C2 \\sim N1 \\sim C1 \\sim C4 \\sim C3: within 2A with sigma of 0.0021 and
sigma for terminal atoms of 0.02
Uanis(C5) \\sim Ueq, Uanis(C6) \\sim Ueq, Uanis(N2) \\sim Ueq, Uanis(C7) \\sim
Ueq, Uanis(C8) \\sim Ueq: with sigma of 0.0021 and sigma for terminal atoms of
0.02
Uanis(C2) \\sim Ueq, Uanis(N1) \\sim Ueq, Uanis(C3) \\sim Ueq, Uanis(C4) \\sim
Ueq, Uanis(C1) \\sim Ueq: with sigma of 0.0021 and sigma for terminal atoms of
0.02
Uanis(C2) \\sim Ueq, Uanis(N1) \\sim Ueq, Uanis(C1) \\sim Ueq, Uanis(C3) \\sim
Ueq, Uanis(C4) \\sim Ueq: with sigma of 0.0021 and sigma for terminal atoms of
0.02
Uanis(Cl3A) \\sim Ueq, Uanis(Mn1) \\sim Ueq, Uanis(Cl2) \\sim Ueq, Uanis(Cl1)
\\sim Ueq, Uanis(Cl3) \\sim Ueq, Uanis(Cl1A) \\sim Ueq, Uanis(Cl2A) \\sim Ueq:
with sigma of 0.01 and sigma for terminal atoms of 0.02
4. Rigid body (RIGU) restrains
 C5, N2, C6, C7, C8
 with sigma for 1-2 distances of 0.0021 and sigma for 1-3 distances of 0.01
 C2, C1, N1, C3, C4
 with sigma for 1-2 distances of 0.0021 and sigma for 1-3 distances of 0.01
 Cl3, Mn1, Cl2, Cl1
 with sigma for 1-2 distances of 0.01 and sigma for 1-3 distances of 0.01
5. Others
 Sof(Cl1A)=1-FVAR(1)
 Sof(Cl3A)=Sof(Cl2A)=0.5*(1-FVAR(2))
 Sof(Cl2)=Sof(Cl3)=0.5*FVAR(2)
 Sof(Cl1)=FVAR(1)
 Fixed Sof: H6A(0.5) H6B(0.5) H6C(0.5) H1A(0.5) H1B(0.5) H1C(0.5)
6.a Me refined with riding coordinates:
 C6(H6A,H6B,H6C), C1(H1A,H1B,H1C)
6.b Aromatic/amide H refined with riding coordinates:
 C7(H7), C3(H3)
6.c X=CH2 refined with riding coordinates:
 C8(H8A,H8B), C4(H4A,H4B)
6.d Idealised Me refined as rotating group:
 C5(H5A,H5B,H5C), C2(H2A,H2B,H2C)
;
_olex2_submission_special_instructions 'No special instructions were received'

loop_
_space_group_symop_operation_xyz
'x, y, z'
'-x+1/2, -y, z+1/2'
'x+1/2, -y+1/2, -z+1/2'
'-x, y+1/2, -z'
'-x, -y, -z'
'x-1/2, y, -z-1/2'
'-x-1/2, y-1/2, z-1/2'
'x, -y-1/2, z'

loop_
_atom_site_label
_atom_site_type_symbol
_atom_site_fract_x
_atom_site_fract_y
_atom_site_fract_z
_atom_site_U_iso_or_equiv
_atom_site_adp_type
_atom_site_occupancy
_atom_site_site_symmetry_order
_atom_site_calc_flag
_atom_site_refinement_flags_posn
_atom_site_refinement_flags_adp
_atom_site_refinement_flags_occupancy
_atom_site_disorder_assembly
_atom_site_disorder_group
Mn1 Mn 0.74980(8) -0.250000 0.60145(8) 0.0943(6) Uani 1 2 d DS TU P . .
Cl2 Cl 0.9247(8) -0.250000 0.588(3) 0.126(12) Uani 0.16(3) 2 d DS TU P A 1
Cl1 Cl 0.688(4) -0.067(5) 0.688(3) 0.160(12) Uani 0.16(3) 1 d D U . A 1
Cl3 Cl 0.680(3) -0.250000 0.4703(12) 0.098(12) Uani 0.16(3) 2 d DS TU P A 1
N2 N 0.5022(7) -0.250000 0.1573(5) 0.137(2) Uani 1 2 d DS TU P . .
C7 C 0.5349(9) -0.250000 0.2445(6) 0.140(2) Uani 1 2 d DS TU P . .
H7 H 0.488279 -0.250000 0.289317 0.168 Uiso 1 2 calc RS T P . .
N1 N 0.6294(8) 0.250000 0.4067(6) 0.166(3) Uani 1 2 d DS TU P . .
C3 C 0.7407(8) 0.250000 0.4199(9) 0.169(3) Uani 1 2 d DS TU P . .
H3 H 0.772590 0.250000 0.472550 0.203 Uiso 1 2 calc RS T P . .
C6 C 0.5777(12) -0.250000 0.0897(8) 0.192(5) Uani 1 2 d S TU P . .
H6A H 0.624939 -0.165695 0.097133 0.287 Uiso 0.5 1 calc R . . B -1
H6B H 0.615760 -0.344869 0.090395 0.287 Uiso 0.5 1 calc R . . B -1
H6C H 0.542507 -0.239435 0.036626 0.287 Uiso 0.5 1 calc R . . B -1
C5 C 0.4343(9) -0.1213(13) 0.1421(8) 0.205(4) Uani 1 1 d . U . . .
H5A H 0.385297 -0.112637 0.187414 0.307 Uiso 1 1 calc GR . . . .
H5B H 0.397723 -0.136604 0.090001 0.307 Uiso 1 1 calc GR . . . .
H5C H 0.474798 -0.028799 0.138594 0.307 Uiso 1 1 calc GR . . . .
C2 C 0.5925(11) 0.1286(16) 0.3527(9) 0.252(5) Uani 1 1 d D U . . .
H2A H 0.517899 0.126034 0.353968 0.378 Uiso 1 1 calc DGR . . C -1
H2B H 0.619402 0.031946 0.372073 0.378 Uiso 1 1 calc GR . . C -1
H2C H 0.615625 0.146817 0.296030 0.378 Uiso 1 1 calc GR . . C -1
C1 C 0.5894(12) 0.250000 0.4913(8) 0.212(6) Uani 1 2 d DS TU P . .
H1A H 0.618571 0.334829 0.521969 0.319 Uiso 0.5 1 calc R . . D -1
H1B H 0.515119 0.259669 0.489883 0.319 Uiso 0.5 1 calc R . . D -1
H1C H 0.607986 0.155503 0.518686 0.319 Uiso 0.5 1 calc R . . D -1
C8 C 0.6263(10) -0.250000 0.2537(11) 0.189(5) Uani 1 2 d DS TU P . .
H8A H 0.669947 -0.250000 0.206991 0.227 Uiso 1 2 calc RS T P . .
H8B H 0.654358 -0.250000 0.307798 0.227 Uiso 1 2 calc RS T P . .
C4 C 0.7851(13) 0.250000 0.3557(11) 0.211(6) Uani 1 2 d DS TU P . .
H4A H 0.748110 0.250000 0.305246 0.253 Uiso 1 2 calc RS T P . .
H4B H 0.857427 0.250000 0.354925 0.253 Uiso 1 2 calc RS T P . .
Cl1A Cl 0.6921(7) -0.0257(10) 0.6613(7) 0.165(3) Uani 0.84(3) 1 d D U . A 2
Cl3A Cl 0.6916(9) -0.281(3) 0.4659(4) 0.148(5) Uani 0.421(17) 1 d D U . A 2
Cl2A Cl 0.9274(3) -0.250000 0.6086(9) 0.165(4) Uani 0.84(3) 2 d DS TU P A 2

loop_
_atom_site_aniso_label
_atom_site_aniso_U_11
_atom_site_aniso_U_22
_atom_site_aniso_U_33
_atom_site_aniso_U_23
_atom_site_aniso_U_13
_atom_site_aniso_U_12
Mn1 0.0827(8) 0.0914(10) 0.1087(10) 0.000 0.0042(6) 0.000
Cl2 0.117(16) 0.16(2) 0.103(15) 0.000 0.033(10) 0.000
Cl1 0.173(14) 0.161(19) 0.147(17) -0.075(14) 0.029(11) 0.030(15)
Cl3 0.090(13) 0.09(2) 0.110(17) 0.000 -0.015(10) 0.000
N2 0.138(3) 0.136(3) 0.138(3) 0.000 -0.0007(16) 0.000
C7 0.142(3) 0.139(3) 0.140(3) 0.000 -0.0006(17) 0.000
N1 0.164(3) 0.167(3) 0.168(3) 0.000 -0.0020(17) 0.000
C3 0.168(3) 0.170(3) 0.171(3) 0.000 -0.0013(17) 0.000
C6 0.191(9) 0.229(12) 0.154(8) 0.000 0.025(6) 0.000
C5 0.222(8) 0.170(8) 0.223(8) -0.033(7) -0.039(7) 0.059(6)
C2 0.248(10) 0.211(10) 0.296(10) -0.063(8) -0.017(9) -0.022(8)
C1 0.204(10) 0.236(13) 0.197(7) 0.000 0.027(8) 0.000
C8 0.160(5) 0.206(11) 0.202(9) 0.000 -0.020(7) 0.000
C4 0.216(10) 0.227(13) 0.189(8) 0.000 0.020(7) 0.000
Cl1A 0.172(3) 0.121(3) 0.201(5) -0.044(4) 0.011(4) 0.030(2)
Cl3A 0.176(7) 0.154(10) 0.113(4) -0.023(4) -0.003(4) -0.009(5)
Cl2A 0.091(3) 0.170(6) 0.233(9) 0.000 -0.008(3) 0.000

loop_
_atom_type_symbol
_atom_type_description
_atom_type_scat_dispersion_real
_atom_type_scat_dispersion_imag
_atom_type_scat_source
C C 0.0033 0.0016 'International Tables Vol C Tables 4.2.6.8 and 6.1.1.4'
H H 0.0000 0.0000 'International Tables Vol C Tables 4.2.6.8 and 6.1.1.4'
Cl Cl 0.1484 0.1585 'International Tables Vol C Tables 4.2.6.8 and 6.1.1.4'
Mn Mn 0.3368 0.7283 'International Tables Vol C Tables 4.2.6.8 and 6.1.1.4'
N N 0.0061 0.0033 'International Tables Vol C Tables 4.2.6.8 and 6.1.1.4'

loop_
_geom_angle_atom_site_label_1
_geom_angle_atom_site_label_2
_geom_angle_atom_site_label_3
_geom_angle
_geom_angle_site_symmetry_1
_geom_angle_site_symmetry_3
_geom_angle_publ_flag
Cl2 Mn1 Cl3 107.8(14) . . ?
Cl2 Mn1 Cl1A 111.1(5) . 8 ?
Cl2 Mn1 Cl3A 103.7(10) . 8 ?
Cl1 Mn1 Cl2 114.1(15) 8 . ?
Cl1 Mn1 Cl2 114.1(15) . . ?
Cl1 Mn1 Cl1 90(3) 8 . ?
Cl1 Mn1 Cl3 115.0(15) 8 . ?
Cl1 Mn1 Cl3 115.0(15) . . ?
Cl1 Mn1 Cl1A 14.2(15) 8 8 ?
Cl1 Mn1 Cl1A 103.6(18) . 8 ?
Cl1 Mn1 Cl3A 112.1(16) . 8 ?
Cl1 Mn1 Cl3A 122.8(14) 8 8 ?
Cl3 Mn1 Cl1A 104.6(5) . 8 ?
Cl3 Mn1 Cl3A 7.8(8) . 8 ?
Cl3A Mn1 Cl1A 112.4(5) . . ?
Cl3A Mn1 Cl1A 100.6(6) 8 . ?
Cl3A Mn1 Cl3A 13.4(11) . 8 ?
Cl2A Mn1 Cl1A 107.6(3) . . ?
Cl2A Mn1 Cl3A 111.9(4) . . ?
Cl2A Mn1 Cl3A 111.9(4) . 8 ?
C7 N2 C6 120.9(10) . . ?
C5 N2 C7 109.7(7) 8 . ?
C5 N2 C7 109.7(7) . . ?
C5 N2 C6 106.4(8) 8 . ?
C5 N2 C6 106.4(8) . . ?
C5 N2 C5 102.1(12) 8 . ?
C8 C7 N2 114.1(13) . . ?
C2 N1 C3 114.3(9) . . ?
C2 N1 C3 114.3(9) 8_565 . ?
C2 N1 C2 94.4(16) . 8_565 ?
C1 N1 C3 102.6(11) . . ?
C1 N1 C2 116.0(9) . . ?
C1 N1 C2 116.0(9) . 8_565 ?
C4 C3 N1 110.9(13) . . ?
Cl3A Cl3A Mn1 83.3(6) 8 . ?

loop_
_geom_bond_atom_site_label_1
_geom_bond_atom_site_label_2
_geom_bond_distance
_geom_bond_site_symmetry_2
_geom_bond_publ_flag
Mn1 Cl2 2.306(10) . ?
Mn1 Cl1 2.303(10) 8 ?
Mn1 Cl1 2.303(10) . ?
Mn1 Cl3 2.311(10) . ?
Mn1 Cl1A 2.342(4) 8 ?
Mn1 Cl1A 2.342(4) . ?
Mn1 Cl3A 2.341(5) 8 ?
Mn1 Cl3A 2.341(5) . ?
Mn1 Cl2A 2.335(4) . ?
N2 C7 1.476(8) . ?
N2 C6 1.477(15) . ?
N2 C5 1.471(11) . ?
N2 C5 1.471(11) 8 ?
C7 C8 1.209(9) . ?
N1 C3 1.476(9) . ?
N1 C2 1.471(8) . ?
N1 C2 1.471(8) 8_565 ?
N1 C1 1.468(9) . ?
C3 C4 1.193(9) . ?
Cl3A Cl3A 0.55(5) 8 ?
